data_1516879
loop_
_publ_author_name
'Malay Dolai'
'Tarun Mistri'
'Anangamohan Panja'
'Mahammad Ali'

_publ_section_title
;
 Diversity in supramolecular self-assembly through hydrogen-bonding
 interactions of non-coordinated aliphatic -OH group in a series of
 heterodinuclear CuIIM (M = NaI, ZnII, HgII, SmIII, BiIII, PbII and CdII)
;
_journal_name_full
;
Inorganica Chimica Acta
;
_journal_page_first 95
_journal_page_last 104
_journal_volume 399
_journal_year 2013
_chemical_formula_sum 'C20 H24 Cu N3 Na O9'
_chemical_formula_weight 536.95
_space_group_IT_number 14
_symmetry_cell_setting monoclinic
_symmetry_space_group_name_Hall '-P 2yn'
_symmetry_space_group_name_H-M 'P 1 21/n 1'
_atom_sites_solution_hydrogens geom
_atom_sites_solution_primary direct
_atom_sites_solution_secondary difmap
_cell_angle_alpha 90.00
_cell_angle_beta 102.384(2)
_cell_angle_gamma 90.00
_cell_formula_units_Z 4
_cell_length_a 16.901(3)
_cell_length_b 7.4655(12)
_cell_length_c 18.388(3)
_cell_measurement_temperature 298(2)
_cell_volume 2266.1(7)
_computing_structure_refinement 'SHELXL-97 (Sheldrick, 1997)'
_diffrn_ambient_temperature 298(2)
_diffrn_measured_fraction_theta_full 0.982
_diffrn_measured_fraction_theta_max 0.982
_diffrn_radiation_monochromator graphite
_diffrn_radiation_source 'fine-focus sealed tube'
_diffrn_radiation_type MoK\a
_diffrn_radiation_wavelength 0.71073
_diffrn_reflns_av_R_equivalents 0.0499
_diffrn_reflns_av_sigmaI/netI 0.0479
_diffrn_reflns_limit_h_max 20
_diffrn_reflns_limit_h_min -20
_diffrn_reflns_limit_k_max 9
_diffrn_reflns_limit_k_min -9
_diffrn_reflns_limit_l_max 23
_diffrn_reflns_limit_l_min -23
_diffrn_reflns_number 16895
_diffrn_reflns_theta_full 27.35
_diffrn_reflns_theta_max 27.35
_diffrn_reflns_theta_min 1.85
_exptl_absorpt_coefficient_mu 1.040
_exptl_crystal_density_diffrn 1.574
_exptl_crystal_density_method 'not measured'
_exptl_crystal_F_000 1108
_exptl_crystal_size_max 0.1
_exptl_crystal_size_mid 0.1
_exptl_crystal_size_min 0.06
_refine_diff_density_max 0.997
_refine_diff_density_min -0.456
_refine_diff_density_rms 0.071
_refine_ls_extinction_method none
_refine_ls_goodness_of_fit_ref 1.059
_refine_ls_hydrogen_treatment mixed
_refine_ls_matrix_type full
_refine_ls_number_parameters 316
_refine_ls_number_reflns 4738
_refine_ls_number_restraints 1
_refine_ls_restrained_S_all 1.061
_refine_ls_R_factor_all 0.0671
_refine_ls_R_factor_gt 0.0476
_refine_ls_shift/su_max 0.001
_refine_ls_shift/su_mean 0.000
_refine_ls_structure_factor_coef Fsqd
_refine_ls_weighting_details 'calc w=1/[\s^2^(Fo^2^)+(0.0867P)^2^+0.2660P] where P=(Fo^2^+2Fc^2^)/3'
_refine_ls_weighting_scheme calc
_refine_ls_wR_factor_gt 0.1387
_refine_ls_wR_factor_ref 0.1498
_reflns_number_gt 3531
_reflns_number_total 4738
_reflns_threshold_expression >2sigma(I)
_cod_data_source_file ICA-2013-399-95-104-5.cif
_cod_data_source_block sd-4
_cod_original_cell_volume 2266.0(6)
_cod_original_sg_symbol_H-M P21/n
_cod_database_code 1516879

loop_
_symmetry_equiv_pos_as_xyz
'x, y, z'
'-x+1/2, y+1/2, -z+1/2'
'-x, -y, -z'
'x-1/2, -y-1/2, z-1/2'

loop_
_atom_site_label
_atom_site_type_symbol
_atom_site_fract_x
_atom_site_fract_y
_atom_site_fract_z
_atom_site_U_iso_or_equiv
_atom_site_adp_type
_atom_site_occupancy
_atom_site_symmetry_multiplicity
_atom_site_calc_flag
_atom_site_refinement_flags
Cu1 Cu 0.59030(2) 0.88617(5) 0.879541(19) 0.03958(16) Uani 1 1 d .
Na1 Na 0.74021(8) 0.73306(19) 1.02424(7) 0.0531(4) Uani 1 1 d .
O2 O 0.70615(14) 0.8553(3) 0.90429(12) 0.0528(6) Uani 1 1 d .
O9 O 0.8841(3) 1.1200(6) 1.1561(3) 0.1325(17) Uani 1 1 d .
O7 O 0.8217(2) 0.8751(4) 1.13740(19) 0.0906(10) Uani 1 1 d .
O8 O 0.7687(2) 1.1009(6) 1.0842(3) 0.145(2) Uani 1 1 d .
O1 O 0.85744(14) 0.7985(4) 0.97123(13) 0.0617(7) Uani 1 1 d .
O4 O 0.60298(12) 0.7808(3) 0.97652(11) 0.0438(5) Uani 1 1 d .
C19 C 0.6877(3) 0.5393(6) 1.1741(2) 0.0684(11) Uani 1 1 d .
H19A H 0.7452 0.5247 1.1802 0.103 Uiso 1 1 calc R
H19B H 0.6630 0.4244 1.1768 0.103 Uiso 1 1 calc R
H19C H 0.6766 0.6154 1.2128 0.103 Uiso 1 1 calc R
N1 N 0.59539(17) 0.9862(4) 0.78115(15) 0.0516(7) Uani 1 1 d .
N2 N 0.47116(17) 0.8982(3) 0.86690(15) 0.0439(6) Uani 1 1 d .
O5 O 0.65552(14) 0.6186(3) 1.10348(13) 0.0558(6) Uani 1 1 d .
N8 N 0.8265(2) 1.0382(5) 1.12707(19) 0.0622(8) Uani 1 1 d .
C2 C 0.8447(2) 0.8753(4) 0.90201(19) 0.0469(8) Uani 1 1 d .
C3 C 0.76181(19) 0.9055(4) 0.86835(18) 0.0417(7) Uani 1 1 d .
C4 C 0.7434(2) 0.9832(4) 0.79763(18) 0.0458(7) Uani 1 1 d .
C5 C 0.8068(2) 1.0301(5) 0.7615(2) 0.0586(9) Uani 1 1 d .
H5 H 0.7944 1.0810 0.7142 0.070 Uiso 1 1 calc R
C6 C 0.8856(2) 1.0013(5) 0.7952(2) 0.0626(10) Uani 1 1 d .
H6 H 0.9266 1.0334 0.7711 0.075 Uiso 1 1 calc R
C7 C 0.9050(2) 0.9234(5) 0.8659(2) 0.0540(9) Uani 1 1 d .
H7 H 0.9590 0.9040 0.8887 0.065 Uiso 1 1 calc R
C8 C 0.6622(2) 1.0152(5) 0.75896(19) 0.0540(9) Uani 1 1 d .
H8 H 0.6563 1.0632 0.7114 0.065 Uiso 1 1 calc R
C9 C 0.5212(3) 1.0401(8) 0.7266(2) 0.0815(14) Uani 1 1 d .
H9A H 0.5317 1.0305 0.6769 0.098 Uiso 1 1 calc R
H9B H 0.5100 1.1649 0.7349 0.098 Uiso 1 1 calc R
C10 C 0.4475(2) 0.9325(5) 0.7296(2) 0.0582(10) Uani 1 1 d .
H10 H 0.4047 0.9642 0.6866 0.070 Uiso 1 1 calc R
C11 C 0.4174(2) 0.9660(5) 0.79848(19) 0.0551(9) Uani 1 1 d .
H11A H 0.4104 1.0939 0.8036 0.066 Uiso 1 1 calc R
H11B H 0.3647 0.9102 0.7933 0.066 Uiso 1 1 calc R
C12 C 0.43388(19) 0.8529(4) 0.91871(18) 0.0454(8) Uani 1 1 d .
H12 H 0.3783 0.8733 0.9079 0.054 Uiso 1 1 calc R
C13 C 0.46570(19) 0.7766(4) 0.98982(17) 0.0424(7) Uani 1 1 d .
C14 C 0.54898(18) 0.7386(4) 1.01405(16) 0.0387(7) Uani 1 1 d .
C15 C 0.57390(19) 0.6502(4) 1.08405(17) 0.0423(7) Uani 1 1 d .
C16 C 0.5187(2) 0.6040(4) 1.12609(19) 0.0501(8) Uani 1 1 d .
H16 H 0.5360 0.5442 1.1711 0.060 Uiso 1 1 calc R
C17 C 0.4371(2) 0.6463(5) 1.1015(2) 0.0572(9) Uani 1 1 d .
H17 H 0.4003 0.6169 1.1307 0.069 Uiso 1 1 calc R
C18 C 0.4107(2) 0.7306(5) 1.03494(19) 0.0535(9) Uani 1 1 d .
H18 H 0.3560 0.7580 1.0190 0.064 Uiso 1 1 calc R
C1 C 0.9384(2) 0.7508(6) 1.0065(2) 0.0733(12) Uani 1 1 d .
H1B H 0.9619 0.6804 0.9729 0.110 Uiso 1 1 calc R
H1C H 0.9378 0.6825 1.0506 0.110 Uiso 1 1 calc R
H1A H 0.9699 0.8575 1.0197 0.110 Uiso 1 1 calc R
O6 O 0.7991(2) 0.4402(5) 1.0211(3) 0.0808(11) Uani 1 1 d .
C20 C 0.8137(4) 0.3645(7) 0.9575(4) 0.1066(19) Uani 1 1 d .
H20A H 0.7650 0.3097 0.9300 0.160 Uiso 1 1 calc R
H20C H 0.8553 0.2753 0.9703 0.160 Uiso 1 1 calc R
H20B H 0.8311 0.4554 0.9275 0.160 Uiso 1 1 calc R
O3 O 0.4644(2) 0.7483(5) 0.7259(2) 0.1111(14) Uani 1 1 d D
H6A H 0.798(3) 0.402(5) 1.050(2) 0.036(13) Uiso 1 1 d .
H3 H 0.4287(18) 0.658(4) 0.6971(17) 0.054 Uiso 1 1 d D

loop_
_atom_site_aniso_label
_atom_site_aniso_U_11
_atom_site_aniso_U_22
_atom_site_aniso_U_33
_atom_site_aniso_U_23
_atom_site_aniso_U_13
_atom_site_aniso_U_12
Cu1 0.0370(2) 0.0447(3) 0.0356(2) 0.00168(15) 0.00464(16) 0.00018(16)
Na1 0.0432(7) 0.0692(9) 0.0466(7) 0.0086(6) 0.0089(6) 0.0044(6)
O2 0.0384(12) 0.0760(17) 0.0448(13) 0.0176(11) 0.0110(10) 0.0040(11)
O9 0.114(3) 0.140(4) 0.129(4) -0.015(3) -0.004(3) -0.060(3)
O7 0.108(3) 0.068(2) 0.084(2) 0.0069(16) -0.0033(19) -0.0065(18)
O8 0.068(2) 0.135(4) 0.225(5) 0.097(3) 0.018(3) 0.019(2)
O1 0.0385(13) 0.0905(19) 0.0552(14) 0.0186(13) 0.0077(11) 0.0031(13)
O4 0.0350(11) 0.0569(14) 0.0397(11) 0.0072(10) 0.0088(9) -0.0004(10)
C19 0.069(3) 0.082(3) 0.052(2) 0.020(2) 0.0089(19) 0.013(2)
N1 0.0491(17) 0.0621(19) 0.0416(14) 0.0083(13) 0.0051(12) 0.0001(14)
N2 0.0424(15) 0.0440(15) 0.0418(14) -0.0022(11) 0.0010(12) 0.0026(12)
O5 0.0447(13) 0.0770(17) 0.0457(13) 0.0155(11) 0.0098(11) 0.0038(12)
N8 0.058(2) 0.060(2) 0.067(2) 0.0075(17) 0.0104(16) 0.0051(18)
C2 0.0467(19) 0.0463(19) 0.0488(18) -0.0038(14) 0.0125(15) -0.0053(14)
C3 0.0415(17) 0.0422(17) 0.0446(17) -0.0024(13) 0.0162(14) -0.0035(13)
C4 0.0496(19) 0.0411(18) 0.0491(18) 0.0022(14) 0.0157(15) -0.0028(15)
C5 0.066(2) 0.057(2) 0.059(2) 0.0120(18) 0.0274(19) -0.0054(19)
C6 0.058(2) 0.066(3) 0.071(2) 0.000(2) 0.030(2) -0.0178(19)
C7 0.0434(19) 0.055(2) 0.065(2) -0.0078(17) 0.0152(17) -0.0099(16)
C8 0.063(2) 0.057(2) 0.0432(18) 0.0115(16) 0.0138(16) 0.0023(18)
C9 0.060(3) 0.124(4) 0.056(2) 0.037(3) 0.0033(19) 0.012(3)
C10 0.051(2) 0.069(2) 0.049(2) -0.0041(17) -0.0044(16) 0.0108(18)
C11 0.0460(19) 0.059(2) 0.053(2) 0.0009(17) -0.0060(16) 0.0081(17)
C12 0.0350(16) 0.0469(19) 0.0524(19) -0.0108(15) 0.0051(14) 0.0031(14)
C13 0.0394(16) 0.0423(17) 0.0464(17) -0.0100(14) 0.0111(14) -0.0038(14)
C14 0.0391(16) 0.0366(16) 0.0406(15) -0.0053(12) 0.0091(13) -0.0037(13)
C15 0.0428(17) 0.0424(17) 0.0428(17) -0.0040(13) 0.0118(14) -0.0008(14)
C16 0.062(2) 0.049(2) 0.0431(18) -0.0014(14) 0.0182(16) -0.0049(16)
C17 0.054(2) 0.066(2) 0.058(2) -0.0061(18) 0.0249(18) -0.0127(18)
C18 0.0410(18) 0.064(2) 0.058(2) -0.0082(17) 0.0157(16) -0.0035(16)
C1 0.045(2) 0.098(3) 0.071(3) 0.013(2) -0.0003(19) -0.002(2)
O6 0.098(3) 0.059(2) 0.093(3) 0.007(2) 0.038(2) 0.0072(17)
C20 0.101(4) 0.090(4) 0.140(5) -0.022(4) 0.051(4) -0.012(3)
O3 0.101(3) 0.090(2) 0.116(3) -0.051(2) -0.035(2) 0.030(2)

loop_
_atom_type_symbol
_atom_type_description
_atom_type_scat_dispersion_real
_atom_type_scat_dispersion_imag
_atom_type_scat_source
C C 0.0033 0.0016 'International Tables Vol C Tables 4.2.6.8 and 6.1.1.4'
H H 0.0000 0.0000 'International Tables Vol C Tables 4.2.6.8 and 6.1.1.4'
N N 0.0061 0.0033 'International Tables Vol C Tables 4.2.6.8 and 6.1.1.4'
O O 0.0106 0.0060 'International Tables Vol C Tables 4.2.6.8 and 6.1.1.4'
Na Na 0.0362 0.0249 'International Tables Vol C Tables 4.2.6.8 and 6.1.1.4'
Cu Cu 0.3201 1.2651 'International Tables Vol C Tables 4.2.6.8 and 6.1.1.4'

loop_
_geom_angle_atom_site_label_1
_geom_angle_atom_site_label_2
_geom_angle_atom_site_label_3
_geom_angle
O4 Cu1 O2 79.99(9)
O4 Cu1 N1 171.04(10)
O2 Cu1 N1 91.14(11)
O4 Cu1 N2 92.05(10)
O2 Cu1 N2 171.96(10)
N1 Cu1 N2 96.80(11)
O4 Cu1 Na1 39.69(6)
O2 Cu1 Na1 40.32(7)
N1 Cu1 Na1 131.45(9)
N2 Cu1 Na1 131.74(8)
O4 Na1 O2 63.96(8)
O4 Na1 O6 120.93(13)
O2 Na1 O6 110.53(14)
O4 Na1 O5 66.94(8)
O2 Na1 O5 130.57(10)
O6 Na1 O5 89.67(12)
O4 Na1 O1 130.47(9)
O2 Na1 O1 66.54(8)
O6 Na1 O1 78.30(13)
O5 Na1 O1 162.33(10)
O4 Na1 O7 125.62(12)
O2 Na1 O7 127.24(12)
O6 Na1 O7 104.52(14)
O5 Na1 O7 86.53(11)
O1 Na1 O7 84.06(12)
O4 Na1 O8 93.88(10)
O2 Na1 O8 88.67(12)
O6 Na1 O8 144.73(14)
O5 Na1 O8 100.03(12)
O1 Na1 O8 83.21(12)
O7 Na1 O8 43.33(11)
O4 Na1 Cu1 31.81(5)
O2 Na1 Cu1 32.16(6)
O6 Na1 Cu1 121.40(12)
O5 Na1 Cu1 98.66(7)
O1 Na1 Cu1 98.66(7)
O7 Na1 Cu1 133.68(9)
O8 Na1 Cu1 90.78(9)
O4 Na1 H6A 120.5(10)
O2 Na1 H6A 122.6(9)
O6 Na1 H6A 12.6(8)
O5 Na1 H6A 78.7(9)
O1 Na1 H6A 87.8(9)
O7 Na1 H6A 97.5(9)
O8 Na1 H6A 140.4(9)
Cu1 Na1 H6A 128.8(9)
C3 O2 Cu1 130.4(2)
C3 O2 Na1 121.8(2)
Cu1 O2 Na1 107.53(10)
N8 O7 Na1 109.6(3)
N8 O8 Na1 85.9(3)
C2 O1 C1 118.1(3)
C2 O1 Na1 118.40(19)
C1 O1 Na1 123.4(2)
C14 O4 Cu1 130.07(19)
C14 O4 Na1 121.43(18)
Cu1 O4 Na1 108.49(10)
O5 C19 H19A 109.5
O5 C19 H19B 109.5
H19A C19 H19B 109.5
O5 C19 H19C 109.5
H19A C19 H19C 109.5
H19B C19 H19C 109.5
C8 N1 C9 114.1(3)
C8 N1 Cu1 124.2(2)
C9 N1 Cu1 121.7(2)
C12 N2 C11 114.2(3)
C12 N2 Cu1 123.0(2)
C11 N2 Cu1 122.7(2)
C15 O5 C19 118.4(3)
C15 O5 Na1 118.51(19)
C19 O5 Na1 122.6(2)
O9 N8 O8 124.7(4)
O9 N8 O7 121.0(4)
O8 N8 O7 114.2(4)
O1 C2 C7 124.8(3)
O1 C2 C3 114.5(3)
C7 C2 C3 120.7(3)
O2 C3 C4 123.1(3)
O2 C3 C2 118.7(3)
C4 C3 C2 118.3(3)
C3 C4 C5 119.8(3)
C3 C4 C8 122.3(3)
C5 C4 C8 117.9(3)
C6 C5 C4 120.7(3)
C6 C5 H5 119.6
C4 C5 H5 119.6
C5 C6 C7 120.2(3)
C5 C6 H6 119.9
C7 C6 H6 119.9
C2 C7 C6 120.4(3)
C2 C7 H7 119.8
C6 C7 H7 119.8
N1 C8 C4 128.7(3)
N1 C8 H8 115.7
C4 C8 H8 115.7
N1 C9 C10 114.8(3)
N1 C9 H9A 108.6
C10 C9 H9A 108.6
N1 C9 H9B 108.6
C10 C9 H9B 108.6
H9A C9 H9B 107.5
O3 C10 C11 108.4(3)
O3 C10 C9 110.1(4)
C11 C10 C9 112.5(3)
O3 C10 H10 108.6
C11 C10 H10 108.6
C9 C10 H10 108.6
N2 C11 C10 114.2(3)
N2 C11 H11A 108.7
C10 C11 H11A 108.7
N2 C11 H11B 108.7
C10 C11 H11B 108.7
H11A C11 H11B 107.6
N2 C12 C13 129.3(3)
N2 C12 H12 115.3
C13 C12 H12 115.3
C14 C13 C18 120.1(3)
C14 C13 C12 121.7(3)
C18 C13 C12 118.0(3)
O4 C14 C13 123.5(3)
O4 C14 C15 119.2(3)
C13 C14 C15 117.3(3)
O5 C15 C16 125.2(3)
O5 C15 C14 113.6(3)
C16 C15 C14 121.2(3)
C15 C16 C17 120.3(3)
C15 C16 H16 119.9
C17 C16 H16 119.9
C18 C17 C16 120.4(3)
C18 C17 H17 119.8
C16 C17 H17 119.8
C17 C18 C13 120.6(3)
C17 C18 H18 119.7
C13 C18 H18 119.7
O1 C1 H1B 109.5
O1 C1 H1C 109.5
H1B C1 H1C 109.5
O1 C1 H1A 109.5
H1B C1 H1A 109.5
H1C C1 H1A 109.5
C20 O6 Na1 123.2(4)
C20 O6 H6A 127(4)
Na1 O6 H6A 108(4)
O6 C20 H20A 109.5
O6 C20 H20C 109.5
H20A C20 H20C 109.5
O6 C20 H20B 109.5
H20A C20 H20B 109.5
H20C C20 H20B 109.5
C10 O3 H3 126(2)

loop_
_geom_bond_atom_site_label_1
_geom_bond_atom_site_label_2
_geom_bond_distance
Cu1 O4 1.919(2)
Cu1 O2 1.927(2)
Cu1 N1 1.976(3)
Cu1 N2 1.979(3)
Cu1 Na1 3.4517(14)
Na1 O4 2.325(2)
Na1 O2 2.342(3)
Na1 O6 2.407(4)
Na1 O5 2.408(3)
Na1 O1 2.438(3)
Na1 O7 2.474(4)
Na1 O8 2.960(6)
Na1 H6A 2.66(4)
O2 C3 1.315(4)
O9 N8 1.176(5)
O7 N8 1.238(4)
O8 N8 1.210(5)
O1 C2 1.370(4)
O1 C1 1.428(4)
O4 C14 1.296(4)
C19 O5 1.424(4)
C19 H19A 0.9600
C19 H19B 0.9600
C19 H19C 0.9600
N1 C8 1.299(4)
N1 C9 1.484(5)
N2 C12 1.295(4)
N2 C11 1.474(4)
O5 C15 1.369(4)
C2 C7 1.379(5)
C2 C3 1.422(5)
C3 C4 1.397(4)
C4 C5 1.422(5)
C4 C8 1.422(5)
C5 C6 1.359(6)
C5 H5 0.9300
C6 C7 1.397(5)
C6 H6 0.9300
C7 H7 0.9300
C8 H8 0.9300
C9 C10 1.492(6)
C9 H9A 0.9700
C9 H9B 0.9700
C10 O3 1.409(5)
C10 C11 1.484(5)
C10 H10 0.9800
C11 H11A 0.9700
C11 H11B 0.9700
C12 C13 1.422(4)
C12 H12 0.9300
C13 C14 1.411(4)
C13 C18 1.415(5)
C14 C15 1.427(4)
C15 C16 1.377(5)
C16 C17 1.393(5)
C16 H16 0.9300
C17 C18 1.363(5)
C17 H17 0.9300
C18 H18 0.9300
C1 H1B 0.9600
C1 H1C 0.9600
C1 H1A 0.9600
O6 C20 1.369(6)
O6 H6A 0.61(4)
C20 H20A 0.9600
C20 H20C 0.9600
C20 H20B 0.9600
O3 H3 0.981(18)
